data_4337000
loop_
_publ_author_name
'David D. Schnaars'
'Richard E. Wilson'

_publ_contact_author_address
;CSE/200 
Argonne National Laboratory
9600 S. Cass Avenue
Argonne, IL 60439
;
_publ_contact_author_email rewilson@anl.gov
_publ_contact_author_name 'Richard E. Wilson'
_publ_contact_author_phone 630-252-1288
_publ_section_title
;
 Structural and Vibrational Properties of U(VI)O2Cl42- and Pu(VI)O2Cl42-
 Complexes
;
_journal_name_full 'Inorganic Chemistry'
_journal_page_first 14138
_journal_page_last 14147
_journal_paper_doi 10.1021/ic401991n
_journal_volume 52
_journal_year 2013
_chemical_formula_sum 'Cl4 O2 Pu Rb2'
_chemical_formula_weight 586.74
_chemical_name_systematic
; 
 ? 
;
_space_group_IT_number 12
_symmetry_cell_setting monoclinic
_symmetry_space_group_name_Hall '-C 2y'
_symmetry_space_group_name_H-M 'C 1 2/m 1'
_atom_sites_solution_hydrogens notdef
_atom_sites_solution_primary direct
_atom_sites_solution_secondary difmap
_audit_creation_method SHELXL-97
_cell_angle_alpha 90.00
_cell_angle_beta 94.959(3)
_cell_angle_gamma 90.00
_cell_formula_units_Z 2
_cell_length_a 11.383(3)
_cell_length_b 7.534(2)
_cell_length_c 5.5028(14)
_cell_measurement_reflns_used 904
_cell_measurement_temperature 100(2)
_cell_measurement_theta_max 32.56
_cell_measurement_theta_min 4.82
_cell_volume 470.2(2)
_computing_structure_refinement 'SHELXL-97 (Sheldrick, 2008)'
_computing_structure_solution 'SHELXS-97 (Sheldrick, 2008)'
_diffrn_ambient_temperature 100(2)
_diffrn_measured_fraction_theta_full 0.984
_diffrn_measured_fraction_theta_max 0.984
_diffrn_measurement_device_type 'BRUKER APEX II'
_diffrn_measurement_method '0.5 deg w/ exposures'
_diffrn_radiation_monochromator graphite
_diffrn_radiation_source 'fine-focus sealed tube'
_diffrn_radiation_type MoK\a
_diffrn_radiation_wavelength 0.71073
_diffrn_reflns_av_R_equivalents 0.0429
_diffrn_reflns_av_sigmaI/netI 0.0341
_diffrn_reflns_limit_h_max 17
_diffrn_reflns_limit_h_min -16
_diffrn_reflns_limit_k_max 11
_diffrn_reflns_limit_k_min -11
_diffrn_reflns_limit_l_max 8
_diffrn_reflns_limit_l_min -8
_diffrn_reflns_number 3844
_diffrn_reflns_theta_full 32.56
_diffrn_reflns_theta_max 32.56
_diffrn_reflns_theta_min 4.82
_exptl_absorpt_coefficient_mu 18.368
_exptl_absorpt_correction_T_max 0.0961
_exptl_absorpt_correction_T_min 0.0305
_exptl_absorpt_correction_type multi-scan
_exptl_absorpt_process_details SADABS
_exptl_crystal_colour orange
_exptl_crystal_density_diffrn 4.145
_exptl_crystal_description irregular
_exptl_crystal_F_000 504
_exptl_crystal_size_max 0.63
_exptl_crystal_size_mid 0.29
_exptl_crystal_size_min 0.24
_refine_diff_density_max 5.610
_refine_diff_density_min -3.434
_refine_diff_density_rms 0.435
_refine_ls_extinction_method none
_refine_ls_goodness_of_fit_ref 1.171
_refine_ls_hydrogen_treatment undef
_refine_ls_matrix_type full
_refine_ls_number_parameters 26
_refine_ls_number_reflns 904
_refine_ls_number_restraints 0
_refine_ls_restrained_S_all 1.171
_refine_ls_R_factor_all 0.0297
_refine_ls_R_factor_gt 0.0291
_refine_ls_shift/su_max 0.001
_refine_ls_shift/su_mean 0.000
_refine_ls_structure_factor_coef Fsqd
_refine_ls_weighting_details 'calc w=1/[\s^2^(Fo^2^)+(0.0468P)^2^+1.6135P] where P=(Fo^2^+2Fc^2^)/3'
_refine_ls_weighting_scheme calc
_refine_ls_wR_factor_gt 0.0758
_refine_ls_wR_factor_ref 0.0762
_reflns_number_gt 888
_reflns_number_total 904
_reflns_threshold_expression >2sigma(I)
_cod_data_source_file ic401991n_si_002_4.cif
_cod_data_source_block Pu_Rb
_cod_original_cell_volume 470.1(2)
_cod_database_code 4337000

loop_
_symmetry_equiv_pos_as_xyz
'x, y, z'
'-x, y, -z'
'x+1/2, y+1/2, z'
'-x+1/2, y+1/2, -z'
'-x, -y, -z'
'x, -y, z'
'-x+1/2, -y+1/2, -z'
'x+1/2, -y+1/2, z'

loop_
_atom_site_label
_atom_site_type_symbol
_atom_site_fract_x
_atom_site_fract_y
_atom_site_fract_z
_atom_site_U_iso_or_equiv
_atom_site_adp_type
_atom_site_occupancy
_atom_site_symmetry_multiplicity
_atom_site_calc_flag
_atom_site_refinement_flags
Pu1 Pu 0.5000 0.0000 0.5000 0.00474(11) Uani 1 4 d S
Rb1 Rb 0.84529(5) 0.0000 0.20919(11) 0.00990(14) Uani 1 2 d S
Cl1 Cl 0.61059(8) 0.25587(12) 0.27582(17) 0.0099(2) Uani 1 1 d .
O1 O 0.3844(4) 0.0000 0.2677(8) 0.0106(7) Uani 1 2 d S

loop_
_atom_site_aniso_label
_atom_site_aniso_U_11
_atom_site_aniso_U_22
_atom_site_aniso_U_33
_atom_site_aniso_U_23
_atom_site_aniso_U_13
_atom_site_aniso_U_12
Pu1 0.00548(15) 0.00483(15) 0.00423(16) 0.000 0.00217(10) 0.000
Rb1 0.0104(3) 0.0111(3) 0.0089(3) 0.000 0.0050(2) 0.000
Cl1 0.0115(4) 0.0091(4) 0.0099(4) 0.0018(3) 0.0056(3) -0.0012(3)
O1 0.0148(19) 0.0073(17) 0.0096(18) 0.000 -0.0001(14) 0.000

loop_
_atom_type_symbol
_atom_type_description
_atom_type_scat_dispersion_real
_atom_type_scat_dispersion_imag
_atom_type_scat_source
O O 0.0106 0.0060 'International Tables Vol C Tables 4.2.6.8 and 6.1.1.4'
Cl Cl 0.1484 0.1585 'International Tables Vol C Tables 4.2.6.8 and 6.1.1.4'
Rb Rb -0.9393 2.9676 'International Tables Vol C Tables 4.2.6.8 and 6.1.1.4'
Pu Pu -9.4100 4.3056 'International Tables Vol C Tables 4.2.6.8 and 6.1.1.4'

loop_
_geom_angle_atom_site_label_1
_geom_angle_atom_site_label_2
_geom_angle_atom_site_label_3
_geom_angle
_geom_angle_site_symmetry_1
_geom_angle_site_symmetry_3
O1 Pu1 O1 180.0 5_656 .
O1 Pu1 Cl1 90.99(10) 5_656 5_656
O1 Pu1 Cl1 89.01(10) . 5_656
O1 Pu1 Cl1 89.01(10) 5_656 6
O1 Pu1 Cl1 90.99(10) . 6
Cl1 Pu1 Cl1 87.24(4) 5_656 6
O1 Pu1 Cl1 90.99(10) 5_656 2_656
O1 Pu1 Cl1 89.01(10) . 2_656
Cl1 Pu1 Cl1 92.76(4) 5_656 2_656
Cl1 Pu1 Cl1 180.00(3) 6 2_656
O1 Pu1 Cl1 89.01(10) 5_656 .
O1 Pu1 Cl1 90.99(10) . .
Cl1 Pu1 Cl1 180.0 5_656 .
Cl1 Pu1 Cl1 92.76(4) 6 .
Cl1 Pu1 Cl1 87.24(4) 2_656 .

loop_
_geom_bond_atom_site_label_1
_geom_bond_atom_site_label_2
_geom_bond_distance
_geom_bond_site_symmetry_2
Pu1 O1 1.754(5) 5_656
Pu1 O1 1.754(5) .
Pu1 Cl1 2.6629(10) 5_656
Pu1 Cl1 2.6629(10) 6
Pu1 Cl1 2.6629(10) 2_656
Pu1 Cl1 2.6629(10) .
